data_2101775
loop_
_publ_author_name
'Marsh, R. E.'

_publ_section_title
;
 The perils of <i>Cc</i> revisited
;
_journal_issue 2
_journal_name_full 'Acta Crystallographica Section B'
_journal_page_first 317
_journal_page_last 322
_journal_paper_doi 10.1107/S010876819601381X
_journal_volume 53
_journal_year 1997
_chemical_formula_moiety 'C28 H24 N5 O3 Cu, C4 H O4 Cl6 '
_chemical_formula_sum 'C32 H25 Cl6 Cu N5 O7'
_space_group_IT_number 15
_symmetry_cell_setting monoclinic
_symmetry_space_group_name_Hall '-C 2yc'
_symmetry_space_group_name_H-M 'C 1 2/c 1'
_audit_creation_method CSD-QUEST3D-V5
_cell_angle_alpha 90
_cell_angle_beta 91.44(3)
_cell_angle_gamma 90
_cell_formula_units_Z 4
_cell_length_a 24.301(9)
_cell_length_b 8.075(2)
_cell_length_c 18.131(6)
_cell_volume 3557(2)
_cod_data_source_file an0533.cif
_cod_data_source_block CSD_CIF_MIF_NPHLCU01
_cod_depositor_comments
;

  Added moiety chemical formula from Marsh (1997) paper. The summary
  chemical formula is calculated from moiety formula using 'AdHocParser'
  (svn://www.crystallography.net/cod-tools/trunk/Formulae/AdHocParser.yp,
  revision 1441.)

  Removing 17 atoms which were symmetric equivalents of the atoms from
  the asymmetric unit.

  Andrius Merkys
  2013-11-06
;
_cod_original_sg_symbol_H-M 'C 2/c'
_cod_database_code 2101775

loop_
_symmetry_equiv_pos_as_xyz
x,y,z
-x,y,1/2-z
1/2+x,1/2+y,z
1/2-x,1/2+y,1/2-z
-x,-y,-z
x,-y,-1/2+z
-1/2-x,-1/2-y,-z
-1/2+x,-1/2-y,-1/2+z

loop_
_atom_site_label
_atom_site_fract_x
_atom_site_fract_y
_atom_site_fract_z
_atom_site_type_symbol
Cu1 .0 .2544 .25 Cu
C1 .0492 .3711 .1178 C
N1 .0550 .4038 .1918 N
C2 .0947 .5095 .2141 C
C3 .1323 .5748 .1630 C
C4 .1292 .5346 .0900 C
C5 .0858 .4310 .0646 C
C6 .0776 .3835 -.0107 C
C7 .0331 .2956 -.0342 C
C8 -.0068 .2386 .0194 C
C9 -.0549 .1553 .0002 C
C10 -.0912 .1165 .0518 C
C11 -.0810 .1562 .1269 C
N2 -.0349 .2302 .1467 N
C12 .0016 .2768 .0938 C
C13 .0988 .5544 .2938 C
C14 -.1227 .1135 .1838 C
C15 -.2308 -.0561 -.1266 C
Cl1 -.2623 -.2507 -.1132 Cl
Cl2 -.1602 -.0726 -.1147 Cl
Cl3 -.2455 .0082 -.2181 Cl
C16 -.2570 .0712 -.0730 C
O1 -.3067 .0701 -.0717 O
O2 -.2295 .1464 -.0402 O
N3 .0 -.0990 .25 N
O3 .0259 -.0092 .2152 O
O4 .0 -.2329 .25 O

loop_
_atom_type_symbol
C
Cl
Cu
N
O
